data_4305244
loop_
_publ_author_name
'Tomoka Yamaguchi'
'Yukinari Sunatsuki'
'Hiroyuki Ishida'
'Masaaki Kojima'
'Haruo Akashi'
'Nazzareno Re'
'Naohide Matsumoto'
'Andrzej Pochaba'
'Jerzy Mrozi\'nski'

_publ_contact_author_email kojima@cc.okayama-u.ac.jp
_publ_contact_author_fax +81-86-251-7842
_publ_contact_author_name 'Masaaki KOJIMA'
_publ_contact_author_phone +81-86-251-7842
_publ_section_title
;
Synthesis, Structures, and Magnetic Properties of Face-Sharing
Heterodinuclear Ni(II)-Ln(III) (Ln = Eu, Gd, Tb, Dy) Complexes
;
_journal_name_full 'Inorganic Chemistry'
_journal_page_first 5736
_journal_page_last 5745
_journal_paper_doi 10.1021/ic8000575
_journal_volume 47
_journal_year 2008
_chemical_formula_moiety 'C40 H38 F12 N3 O9 Tb Zn '
_chemical_formula_sum 'C40 H38 F12 N3 O9 Tb Zn'
_chemical_formula_weight 1157.04
_space_group_IT_number 2
_symmetry_cell_setting triclinic
_symmetry_Int_Tables_number 2
_symmetry_space_group_name_Hall '-P 1'
_symmetry_space_group_name_H-M 'P -1'
_cell_angle_alpha 85.906(3)
_cell_angle_beta 77.6875(12)
_cell_angle_gamma 71.272(3)
_cell_formula_units_Z 2
_cell_length_a 12.9382(8)
_cell_length_b 13.3429(10)
_cell_length_c 13.4663(10)
_cell_measurement_reflns_used 5953
_cell_measurement_temperature 93.1
_cell_measurement_theta_max 25.0
_cell_measurement_theta_min 2.5
_cell_volume 2151.0(3)
_computing_cell_refinement PROCESS-AUTO
_computing_data_collection PROCESS-AUTO
_computing_data_reduction CrystalStructure
_computing_publication_material 'CrystalStructure 3.8'
_computing_structure_refinement SHELXL
_computing_structure_solution SIR92
_diffrn_detector_area_resol_mean 10.00
_diffrn_measured_fraction_theta_full 0.919
_diffrn_measured_fraction_theta_max 0.788
_diffrn_measurement_device_type 'Rigaku RAXIS-IV'
_diffrn_measurement_method \w
_diffrn_radiation_type 'Mo K\a'
_diffrn_radiation_wavelength 0.71069
_diffrn_reflns_limit_h_max 16
_diffrn_reflns_limit_h_min -16
_diffrn_reflns_limit_k_max 17
_diffrn_reflns_limit_k_min -17
_diffrn_reflns_limit_l_max 16
_diffrn_reflns_limit_l_min -15
_diffrn_reflns_number 7782
_diffrn_reflns_theta_full 26.00
_diffrn_reflns_theta_max 27.48
_exptl_absorpt_coefficient_mu 2.294
_exptl_absorpt_correction_T_max 0.795
_exptl_absorpt_correction_T_min 0.578
_exptl_absorpt_correction_type multi-scan
_exptl_absorpt_process_details
;
    Higashi, T. (1995). Program for Absorption Correction.
    Rigaku Corporation, Tokyo, Japan.
;
_exptl_crystal_colour unknown
_exptl_crystal_density_diffrn 1.786
_exptl_crystal_density_method 'not measured'
_exptl_crystal_description unknown
_exptl_crystal_F_000 1148.00
_exptl_crystal_size_max 0.10
_exptl_crystal_size_mid 0.10
_exptl_crystal_size_min 0.10
_refine_diff_density_max 1.46
_refine_diff_density_min -3.10
_refine_ls_extinction_method none
_refine_ls_goodness_of_fit_ref 1.382
_refine_ls_hydrogen_treatment refall
_refine_ls_number_parameters 596
_refine_ls_number_reflns 7782
_refine_ls_R_factor_gt 0.0686
_refine_ls_shift/su_max 0.0010
_refine_ls_structure_factor_coef Fsqd
_refine_ls_weighting_details 'w = 1/[\s^2^(Fo^2^)+(0.1000P)^2^+0.0000P] where P=(Fo^2^+2Fc^2^)/3'
_refine_ls_weighting_scheme calc
_refine_ls_wR_factor_ref 0.1723
_reflns_number_gt 6545
_reflns_number_total 7782
_reflns_threshold_expression F^2^>2.0\s(F^2^)
_cod_data_source_file ic8000575-file001_9.cif
_cod_data_source_block '_[(ZnL)Tb(hfac)2(EtOH)]'
_cod_original_formula_sum 'C40 H38 F12 N3 O9 Tb Zn '
_cod_database_code 4305244

loop_
_symmetry_equiv_pos_site_id
_symmetry_equiv_pos_as_xyz
1 +X,+Y,+Z
2 -X,-Y,-Z

loop_
_atom_site_label
_atom_site_type_symbol
_atom_site_fract_x
_atom_site_fract_y
_atom_site_fract_z
_atom_site_U_iso_or_equiv
_atom_site_adp_type
_atom_site_occupancy
_atom_site_symmetry_multiplicity
_atom_site_calc_flag
_atom_site_refinement_flags
_atom_site_disorder_assembly
_atom_site_disorder_group
Tb(1) Tb 0.72892(3) 0.72210(2) 0.77295(2) 0.02575(14) Uani 1.00 1 d . . .
Zn(1) Zn 0.87591(6) 0.47706(6) 0.75392(6) 0.0263(2) Uani 1.00 1 d . . .
F(1) F 0.8358(5) 0.9255(5) 1.0484(4) 0.0729(17) Uani 1.00 1 d . . .
F(2) F 0.9597(4) 0.8668(5) 0.9165(5) 0.084(2) Uani 1.00 1 d . . .
F(3) F 0.8636(4) 1.0312(3) 0.9272(4) 0.0611(14) Uani 1.00 1 d . . .
F(4) F 0.5250(4) 1.1484(3) 0.7758(4) 0.0555(13) Uani 1.00 1 d . . .
F(5) F 0.4570(4) 1.1278(4) 0.9315(3) 0.0581(13) Uani 1.00 1 d . . .
F(6) F 0.4110(3) 1.0599(3) 0.8154(4) 0.0537(12) Uani 1.00 1 d . . .
F(7) F 0.8902(4) 1.0083(4) 0.6581(4) 0.0592(13) Uani 1.00 1 d . . .
F(8) F 0.8806(5) 1.0150(5) 0.5018(4) 0.0768(19) Uani 1.00 1 d . . .
F(9) F 0.7444(5) 1.1079(3) 0.6109(5) 0.0729(17) Uani 1.00 1 d . . .
F(10) F 0.6361(4) 0.7478(4) 0.4200(3) 0.0581(13) Uani 1.00 1 d . . .
F(11) F 0.4834(4) 0.8317(4) 0.5204(4) 0.0523(12) Uani 1.00 1 d . . .
F(12) F 0.5705(4) 0.9175(3) 0.4113(3) 0.0502(12) Uani 1.00 1 d . . .
O(1) O 0.9055(3) 0.6227(3) 0.6942(3) 0.0264(9) Uani 1.00 1 d . . .
O(2) O 0.8040(3) 0.5823(3) 0.8789(3) 0.0273(10) Uani 1.00 1 d . . .
O(3) O 0.7176(3) 0.5627(3) 0.7200(3) 0.0274(10) Uani 1.00 1 d . . .
O(4) O 0.7923(4) 0.8100(3) 0.8845(3) 0.0318(10) Uani 1.00 1 d . . .
O(5) O 0.5882(3) 0.8966(3) 0.8130(3) 0.0306(10) Uani 1.00 1 d . . .
O(6) O 0.7951(4) 0.8613(3) 0.6818(3) 0.0315(10) Uani 1.00 1 d . . .
O(7) O 0.6591(4) 0.7699(3) 0.6201(3) 0.0339(11) Uani 1.00 1 d . . .
O(8) O 0.5594(3) 0.7112(3) 0.8802(3) 0.0310(10) Uani 1.00 1 d . . .
O(9) O 1.3694(5) 0.8554(4) 0.8484(5) 0.0599(17) Uani 1.00 1 d . . .
N(1) N 1.0046(4) 0.4062(4) 0.6285(4) 0.0302(12) Uani 1.00 1 d . . .
N(2) N 0.9852(4) 0.3858(4) 0.8459(4) 0.0294(12) Uani 1.00 1 d . . .
N(3) N 0.8227(4) 0.3411(4) 0.7575(4) 0.0300(12) Uani 1.00 1 d . . .
C(1) C 1.0977(6) 0.1219(5) 0.7130(6) 0.0390(17) Uani 1.00 1 d . . .
C(2) C 1.0247(6) 0.2379(5) 0.7265(5) 0.0320(15) Uani 1.00 1 d . . .
C(3) C 1.0264(6) 0.2924(5) 0.6205(5) 0.0314(15) Uani 1.00 1 d . . .
C(4) C 1.0792(5) 0.4462(5) 0.5786(4) 0.0288(14) Uani 1.00 1 d . . .
C(5) C 1.0855(5) 0.5499(5) 0.5867(5) 0.0277(13) Uani 1.00 1 d . . .
C(6) C 1.0033(5) 0.6324(5) 0.6488(4) 0.0271(13) Uani 1.00 1 d . . .
C(7) C 1.0290(5) 0.7256(5) 0.6616(5) 0.0315(15) Uani 1.00 1 d . . .
C(8) C 1.1283(6) 0.7402(6) 0.6079(5) 0.0353(16) Uani 1.00 1 d . . .
C(9) C 1.2045(6) 0.6639(6) 0.5420(5) 0.0378(17) Uani 1.00 1 d . . .
C(10) C 1.1824(5) 0.5707(5) 0.5329(5) 0.0305(14) Uani 1.00 1 d . . .
C(11) C 1.0708(6) 0.2930(5) 0.7964(5) 0.0324(15) Uani 1.00 1 d . . .
C(12) C 0.9681(5) 0.3880(5) 0.9435(5) 0.0293(14) Uani 1.00 1 d . . .
C(13) C 0.8814(5) 0.4681(5) 1.0098(5) 0.0265(13) Uani 1.00 1 d . . .
C(14) C 0.8066(5) 0.5606(5) 0.9762(5) 0.0291(14) Uani 1.00 1 d . . .
C(15) C 0.7304(6) 0.6318(5) 1.0515(5) 0.0315(14) Uani 1.00 1 d . . .
C(16) C 0.7245(6) 0.6099(5) 1.1532(5) 0.0333(15) Uani 1.00 1 d . . .
C(17) C 0.7970(6) 0.5171(6) 1.1867(5) 0.0373(16) Uani 1.00 1 d . . .
C(18) C 0.8755(5) 0.4498(5) 1.1150(5) 0.0332(15) Uani 1.00 1 d . . .
C(19) C 0.9050(5) 0.2409(5) 0.7763(5) 0.0313(15) Uani 1.00 1 d . . .
C(20) C 0.7347(6) 0.3351(5) 0.7296(5) 0.0318(15) Uani 1.00 1 d . . .
C(21) C 0.6442(5) 0.4214(5) 0.7025(5) 0.0301(14) Uani 1.00 1 d . . .
C(22) C 0.6384(5) 0.5297(5) 0.6993(4) 0.0277(14) Uani 1.00 1 d . . .
C(23) C 0.5415(5) 0.6021(6) 0.6723(5) 0.0330(15) Uani 1.00 1 d . . .
C(24) C 0.4596(6) 0.5701(6) 0.6463(5) 0.0346(15) Uani 1.00 1 d . . .
C(25) C 0.4675(6) 0.4630(6) 0.6465(5) 0.0368(16) Uani 1.00 1 d . . .
C(26) C 0.5597(5) 0.3907(5) 0.6741(5) 0.0319(15) Uani 1.00 1 d . . .
C(27) C 0.8600(7) 0.9331(6) 0.9457(6) 0.0405(17) Uani 1.00 1 d . . .
C(28) C 0.7736(6) 0.9059(5) 0.9009(5) 0.0334(15) Uani 1.00 1 d . . .
C(29) C 0.6807(6) 0.9922(5) 0.8859(5) 0.0359(16) Uani 1.00 1 d . . .
C(30) C 0.5940(5) 0.9789(5) 0.8467(5) 0.0317(15) Uani 1.00 1 d . . .
C(31) C 0.4960(7) 1.0793(6) 0.8422(6) 0.0386(17) Uani 1.00 1 d . . .
C(32) C 0.8219(6) 1.0148(5) 0.5955(5) 0.0359(16) Uani 1.00 1 d . . .
C(33) C 0.7701(6) 0.9242(6) 0.6116(5) 0.0345(16) Uani 1.00 1 d . . .
C(34) C 0.7008(6) 0.9221(5) 0.5458(5) 0.0331(15) Uani 1.00 1 d . . .
C(35) C 0.6526(6) 0.8423(5) 0.5552(5) 0.0318(15) Uani 1.00 1 d . . .
C(36) C 0.5847(6) 0.8361(6) 0.4759(5) 0.0393(17) Uani 1.00 1 d . . .
C(37) C 0.5263(6) 0.6244(5) 0.9343(5) 0.0335(15) Uani 1.00 1 d . . .
C(38) C 0.4462(6) 0.6617(6) 1.0333(6) 0.0391(17) Uani 1.00 1 d . . .
C(39) C 1.2921(7) 0.8403(7) 0.7922(8) 0.054(2) Uani 1.00 1 d . . .
C(40) C 1.2433(7) 0.7592(7) 0.8466(7) 0.052(2) Uani 1.00 1 d . . .
H(1) H 1.0522 0.0784 0.7035 0.047 Uiso 1.00 1 c R . .
H(2) H 1.1296 0.0977 0.7735 0.047 Uiso 1.00 1 c R . .
H(3) H 1.1579 0.1154 0.6532 0.047 Uiso 1.00 1 c R . .
H(4) H 1.1001 0.2609 0.5759 0.038 Uiso 1.00 1 c R . .
H(5) H 0.9692 0.2797 0.5890 0.038 Uiso 1.00 1 c R . .
H(6) H 1.1371 0.4008 0.5307 0.035 Uiso 1.00 1 c R . .
H(7) H 0.9783 0.7787 0.7072 0.038 Uiso 1.00 1 c R . .
H(8) H 1.1435 0.8037 0.6168 0.042 Uiso 1.00 1 c R . .
H(9) H 1.2706 0.6753 0.5038 0.045 Uiso 1.00 1 c R . .
H(10) H 1.2354 0.5180 0.4881 0.037 Uiso 1.00 1 c R . .
H(11) H 1.0998 0.2422 0.8488 0.039 Uiso 1.00 1 c R . .
H(12) H 1.1334 0.3147 0.7555 0.039 Uiso 1.00 1 c R . .
H(13) H 1.0165 0.3322 0.9756 0.035 Uiso 1.00 1 c R . .
H(14) H 0.6823 0.6965 1.0310 0.038 Uiso 1.00 1 c R . .
H(15) H 0.6706 0.6580 1.2016 0.040 Uiso 1.00 1 c R . .
H(16) H 0.7920 0.5012 1.2571 0.045 Uiso 1.00 1 c R . .
H(17) H 0.9276 0.3888 1.1370 0.040 Uiso 1.00 1 c R . .
H(18) H 0.8881 0.1821 0.7493 0.038 Uiso 1.00 1 c R . .
H(19) H 0.8995 0.2301 0.8506 0.038 Uiso 1.00 1 c R . .
H(20) H 0.7293 0.2661 0.7268 0.038 Uiso 1.00 1 c R . .
H(21) H 0.5325 0.6756 0.6721 0.040 Uiso 1.00 1 c R . .
H(22) H 0.3965 0.6217 0.6279 0.042 Uiso 1.00 1 c R . .
H(23) H 0.4112 0.4410 0.6282 0.044 Uiso 1.00 1 c R . .
H(24) H 0.5668 0.3176 0.6741 0.038 Uiso 1.00 1 c R . .
H(25) H 0.6776 1.0590 0.9058 0.045 Uiso 1.00 1 c R . .
H(26) H 0.6950 0.9588 0.4994 0.039 Uiso 1.00 1 c R . .
H(27) H 0.5932 0.5681 0.9479 0.040 Uiso 1.00 1 c R . .
H(28) H 0.4906 0.5942 0.8912 0.040 Uiso 1.00 1 c R . .
H(29) H 0.4880 0.6546 1.0875 0.047 Uiso 1.00 1 c R . .
H(30) H 0.3960 0.6186 1.0500 0.047 Uiso 1.00 1 c R . .
H(31) H 0.4024 0.7361 1.0268 0.047 Uiso 1.00 1 c R . .
H(32) H 1.3312 0.8160 0.7225 0.065 Uiso 1.00 1 c R . .
H(33) H 1.2322 0.9078 0.7876 0.065 Uiso 1.00 1 c R . .
H(34) H 1.2895 0.6886 0.8209 0.062 Uiso 1.00 1 c R . .
H(35) H 1.1676 0.7735 0.8349 0.062 Uiso 1.00 1 c R . .
H(36) H 1.2407 0.7622 0.9196 0.062 Uiso 1.00 1 c R . .
H(37) H 0.5072 0.7431 0.8931 0.036 Uiso 1.00 1 c R . .

loop_
_atom_site_aniso_label
_atom_site_aniso_U_11
_atom_site_aniso_U_22
_atom_site_aniso_U_33
_atom_site_aniso_U_12
_atom_site_aniso_U_13
_atom_site_aniso_U_23
Tb(1) 0.0266(2) 0.0249(2) 0.0265(2) -0.00875(15) -0.00481(13) -0.00333(12)
Zn(1) 0.0277(4) 0.0259(4) 0.0260(4) -0.0077(3) -0.0065(3) -0.0039(2)
F(1) 0.108(4) 0.088(4) 0.049(3) -0.053(3) -0.042(3) 0.013(2)
F(2) 0.045(3) 0.079(4) 0.137(6) -0.011(3) -0.031(3) -0.056(4)
F(3) 0.078(3) 0.042(2) 0.085(4) -0.033(2) -0.047(3) 0.016(2)
F(4) 0.047(2) 0.043(2) 0.070(3) -0.013(2) -0.004(2) 0.015(2)
F(5) 0.059(3) 0.049(3) 0.051(3) 0.002(2) -0.003(2) -0.019(2)
F(6) 0.034(2) 0.043(2) 0.084(3) -0.009(2) -0.014(2) -0.005(2)
F(7) 0.079(3) 0.062(3) 0.061(3) -0.049(3) -0.027(2) 0.011(2)
F(8) 0.120(5) 0.090(4) 0.043(3) -0.081(4) 0.015(3) -0.016(2)
F(9) 0.071(3) 0.027(2) 0.122(5) -0.013(2) -0.023(3) -0.009(2)
F(10) 0.076(3) 0.050(2) 0.053(3) -0.011(2) -0.031(2) -0.015(2)
F(11) 0.046(2) 0.063(3) 0.061(3) -0.026(2) -0.028(2) 0.011(2)
F(12) 0.062(3) 0.048(2) 0.048(2) -0.018(2) -0.032(2) 0.014(2)
O(1) 0.0149(19) 0.024(2) 0.035(2) -0.0009(19) 0.0007(17) -0.0081(18)
O(2) 0.038(2) 0.021(2) 0.020(2) -0.001(2) -0.0122(18) 0.0065(16)
O(3) 0.028(2) 0.023(2) 0.034(2) -0.010(2) -0.0079(19) -0.0095(18)
O(4) 0.043(2) 0.029(2) 0.029(2) -0.015(2) -0.009(2) -0.0077(18)
O(5) 0.028(2) 0.022(2) 0.040(2) -0.005(2) -0.006(2) -0.0032(19)
O(6) 0.042(2) 0.032(2) 0.027(2) -0.021(2) -0.007(2) 0.0041(19)
O(7) 0.044(2) 0.033(2) 0.033(2) -0.017(2) -0.019(2) 0.002(2)
O(8) 0.025(2) 0.034(2) 0.033(2) -0.013(2) 0.0048(19) -0.0052(19)
O(9) 0.047(3) 0.042(3) 0.101(5) -0.018(3) -0.033(3) 0.002(3)
N(1) 0.031(2) 0.035(3) 0.022(2) -0.007(2) -0.004(2) -0.005(2)
N(2) 0.028(2) 0.025(2) 0.034(3) -0.005(2) -0.009(2) -0.007(2)
N(3) 0.035(3) 0.027(3) 0.026(2) -0.006(2) -0.004(2) -0.005(2)
C(1) 0.045(4) 0.032(3) 0.041(4) -0.009(3) -0.013(3) -0.008(3)
C(2) 0.034(3) 0.032(3) 0.031(3) -0.008(3) -0.012(2) -0.006(2)
C(3) 0.032(3) 0.031(3) 0.030(3) -0.005(3) -0.007(2) -0.010(2)
C(4) 0.026(3) 0.034(3) 0.021(3) -0.002(3) -0.004(2) -0.005(2)
C(5) 0.025(3) 0.032(3) 0.027(3) -0.008(2) -0.008(2) -0.001(2)
C(6) 0.029(3) 0.037(3) 0.018(3) -0.014(3) -0.004(2) 0.000(2)
C(7) 0.026(3) 0.039(4) 0.031(3) -0.012(3) -0.006(2) -0.002(2)
C(8) 0.037(3) 0.044(4) 0.033(3) -0.021(3) -0.015(3) 0.004(3)
C(9) 0.030(3) 0.061(5) 0.029(3) -0.023(3) -0.006(2) -0.002(3)
C(10) 0.028(3) 0.038(3) 0.022(3) -0.005(3) -0.006(2) -0.004(2)
C(11) 0.038(3) 0.029(3) 0.028(3) -0.006(3) -0.007(2) -0.009(2)
C(12) 0.029(3) 0.034(3) 0.028(3) -0.010(3) -0.010(2) -0.003(2)
C(13) 0.030(3) 0.027(3) 0.026(3) -0.009(2) -0.011(2) -0.001(2)
C(14) 0.025(3) 0.035(3) 0.031(3) -0.012(3) -0.006(2) -0.007(2)
C(15) 0.033(3) 0.028(3) 0.034(3) -0.011(3) -0.006(2) -0.002(2)
C(16) 0.036(3) 0.033(3) 0.030(3) -0.010(3) -0.002(2) -0.011(2)
C(17) 0.041(4) 0.051(4) 0.022(3) -0.016(3) -0.006(2) -0.003(3)
C(18) 0.030(3) 0.037(4) 0.035(3) -0.012(3) -0.010(2) -0.001(2)
C(19) 0.037(3) 0.019(3) 0.037(3) -0.005(3) -0.012(3) -0.002(2)
C(20) 0.038(3) 0.034(3) 0.029(3) -0.018(3) -0.006(2) -0.002(2)
C(21) 0.030(3) 0.031(3) 0.031(3) -0.013(3) -0.000(2) -0.010(2)
C(22) 0.030(3) 0.033(3) 0.022(3) -0.015(3) -0.002(2) -0.003(2)
C(23) 0.031(3) 0.039(4) 0.033(3) -0.018(3) -0.003(2) 0.004(2)
C(24) 0.030(3) 0.043(4) 0.034(3) -0.013(3) -0.010(2) -0.003(3)
C(25) 0.035(3) 0.048(4) 0.034(3) -0.019(3) -0.011(3) -0.004(3)
C(26) 0.032(3) 0.036(3) 0.031(3) -0.017(3) -0.003(2) -0.003(2)
C(27) 0.050(4) 0.036(4) 0.042(4) -0.015(3) -0.018(3) -0.004(3)
C(28) 0.040(3) 0.037(3) 0.028(3) -0.018(3) -0.008(2) -0.001(2)
C(29) 0.044(4) 0.028(3) 0.040(4) -0.015(3) -0.010(3) -0.006(2)
C(30) 0.029(3) 0.034(3) 0.031(3) -0.010(3) 0.000(2) -0.008(2)
C(31) 0.046(4) 0.030(3) 0.042(4) -0.015(3) -0.008(3) -0.003(3)
C(32) 0.048(4) 0.030(3) 0.029(3) -0.017(3) 0.001(3) 0.001(2)
C(33) 0.031(3) 0.041(4) 0.035(3) -0.022(3) 0.008(2) -0.015(3)
C(34) 0.043(4) 0.027(3) 0.029(3) -0.009(3) -0.011(3) 0.007(2)
C(35) 0.032(3) 0.032(3) 0.029(3) -0.007(3) -0.006(2) -0.003(2)
C(36) 0.045(4) 0.040(4) 0.036(4) -0.013(3) -0.018(3) 0.003(3)
C(37) 0.035(3) 0.031(3) 0.037(3) -0.016(3) -0.005(3) -0.001(2)
C(38) 0.044(4) 0.038(4) 0.039(4) -0.022(3) -0.001(3) -0.000(3)
C(39) 0.042(4) 0.047(5) 0.076(6) -0.011(4) -0.020(4) -0.005(4)
C(40) 0.043(4) 0.046(5) 0.067(6) -0.012(4) -0.016(4) 0.001(4)

loop_
_atom_type_symbol
_atom_type_description
_atom_type_scat_dispersion_real
_atom_type_scat_dispersion_imag
_atom_type_scat_source
C C 0.003 0.002
;
International Tables for Crystallography
(1992, Vol. C, Tables 4.2.6.8 and 6.1.1.4)
;
H H 0.000 0.000
;
International Tables for Crystallography
(1992, Vol. C, Table 6.1.1.4)
;
O O 0.011 0.006
;
International Tables for Crystallography
(1992, Vol. C, Tables 4.2.6.8 and 6.1.1.4)
;
N N 0.006 0.003
;
International Tables for Crystallography
(1992, Vol. C, Tables 4.2.6.8 and 6.1.1.4)
;
Zn Zn 0.284 1.430
;
International Tables for Crystallography
(1992, Vol. C, Tables 4.2.6.8 and 6.1.1.4)
;
Tb Tb -0.172 4.154
;
International Tables for Crystallography
(1992, Vol. C, Tables 4.2.6.8 and 6.1.1.4)
;
F F 0.017 0.010
;
International Tables for Crystallography
(1992, Vol. C, Tables 4.2.6.8 and 6.1.1.4)
;

loop_
_geom_angle_atom_site_label_1
_geom_angle_atom_site_label_2
_geom_angle_atom_site_label_3
_geom_angle
_geom_angle_publ_flag
_geom_angle_site_symmetry_1
_geom_angle_site_symmetry_2
_geom_angle_site_symmetry_3
Zn(1) Tb(1) O(1) 42.45(12) yes . . .
Zn(1) Tb(1) O(2) 41.36(10) yes . . .
Zn(1) Tb(1) O(3) 41.56(11) yes . . .
Zn(1) Tb(1) O(4) 109.96(10) yes . . .
Zn(1) Tb(1) O(5) 168.09(11) yes . . .
Zn(1) Tb(1) O(6) 122.40(10) yes . . .
Zn(1) Tb(1) O(7) 107.12(11) yes . . .
Zn(1) Tb(1) O(8) 101.10(11) yes . . .
O(1) Tb(1) O(2) 69.67(14) yes . . .
O(1) Tb(1) O(3) 72.16(16) yes . . .
O(1) Tb(1) O(4) 94.67(17) yes . . .
O(1) Tb(1) O(5) 149.36(17) yes . . .
O(1) Tb(1) O(6) 80.03(15) yes . . .
O(1) Tb(1) O(7) 95.49(16) yes . . .
O(1) Tb(1) O(8) 143.55(16) yes . . .
O(2) Tb(1) O(3) 69.61(17) yes . . .
O(2) Tb(1) O(4) 78.64(17) yes . . .
O(2) Tb(1) O(5) 131.17(15) yes . . .
O(2) Tb(1) O(6) 133.85(18) yes . . .
O(2) Tb(1) O(7) 145.67(17) yes . . .
O(2) Tb(1) O(8) 80.83(15) yes . . .
O(3) Tb(1) O(4) 148.13(15) yes . . .
O(3) Tb(1) O(5) 132.09(17) yes . . .
O(3) Tb(1) O(6) 132.60(15) yes . . .
O(3) Tb(1) O(7) 76.45(17) yes . . .
O(3) Tb(1) O(8) 77.88(16) yes . . .
O(4) Tb(1) O(5) 72.36(17) yes . . .
O(4) Tb(1) O(6) 69.83(17) yes . . .
O(4) Tb(1) O(7) 134.74(17) yes . . .
O(4) Tb(1) O(8) 100.15(17) yes . . .
O(5) Tb(1) O(6) 69.50(15) yes . . .
O(5) Tb(1) O(7) 76.73(16) yes . . .
O(5) Tb(1) O(8) 67.06(16) yes . . .
O(6) Tb(1) O(7) 68.77(19) yes . . .
O(6) Tb(1) O(8) 136.37(14) yes . . .
O(7) Tb(1) O(8) 97.24(17) yes . . .
Tb(1) Zn(1) O(1) 45.98(10) yes . . .
Tb(1) Zn(1) O(2) 46.98(11) yes . . .
Tb(1) Zn(1) O(3) 47.04(13) yes . . .
Tb(1) Zn(1) N(1) 125.84(16) yes . . .
Tb(1) Zn(1) N(2) 129.31(16) yes . . .
Tb(1) Zn(1) N(3) 129.01(14) yes . . .
O(1) Zn(1) O(2) 76.66(17) yes . . .
O(1) Zn(1) O(3) 79.36(18) yes . . .
O(1) Zn(1) N(1) 84.1(2) yes . . .
O(1) Zn(1) N(2) 115.8(2) yes . . .
O(1) Zn(1) N(3) 156.9(2) yes . . .
O(2) Zn(1) O(3) 78.19(18) yes . . .
O(2) Zn(1) N(1) 153.3(2) yes . . .
O(2) Zn(1) N(2) 86.16(19) yes . . .
O(2) Zn(1) N(3) 117.13(19) yes . . .
O(3) Zn(1) N(1) 116.4(2) yes . . .
O(3) Zn(1) N(2) 155.17(19) yes . . .
O(3) Zn(1) N(3) 85.4(2) yes . . .
N(1) Zn(1) N(2) 85.8(2) yes . . .
N(1) Zn(1) N(3) 87.4(2) yes . . .
N(2) Zn(1) N(3) 84.8(2) yes . . .
Tb(1) O(1) Zn(1) 91.57(16) yes . . .
Tb(1) O(1) C(6) 141.3(4) yes . . .
Zn(1) O(1) C(6) 125.7(3) yes . . .
Tb(1) O(2) Zn(1) 91.66(16) yes . . .
Tb(1) O(2) C(14) 140.7(3) yes . . .
Zn(1) O(2) C(14) 127.6(3) yes . . .
Tb(1) O(3) Zn(1) 91.4(2) yes . . .
Tb(1) O(3) C(22) 136.0(3) yes . . .
Zn(1) O(3) C(22) 131.1(3) yes . . .
Tb(1) O(4) C(28) 132.0(4) yes . . .
Tb(1) O(5) C(30) 131.3(4) yes . . .
Tb(1) O(6) C(33) 136.4(5) yes . . .
Tb(1) O(7) C(35) 138.0(5) yes . . .
Tb(1) O(8) C(37) 133.4(3) yes . . .
Zn(1) N(1) C(3) 113.5(4) yes . . .
Zn(1) N(1) C(4) 126.1(5) yes . . .
C(3) N(1) C(4) 117.9(5) yes . . .
Zn(1) N(2) C(11) 114.8(4) yes . . .
Zn(1) N(2) C(12) 126.3(4) yes . . .
C(11) N(2) C(12) 116.5(5) yes . . .
Zn(1) N(3) C(19) 115.0(5) yes . . .
Zn(1) N(3) C(20) 127.4(4) yes . . .
C(19) N(3) C(20) 116.6(6) yes . . .
C(1) C(2) C(3) 109.0(5) yes . . .
C(1) C(2) C(11) 108.8(6) yes . . .
C(1) C(2) C(19) 108.3(6) yes . . .
C(3) C(2) C(11) 110.8(6) yes . . .
C(3) C(2) C(19) 110.0(6) yes . . .
C(11) C(2) C(19) 109.8(5) yes . . .
N(1) C(3) C(2) 111.3(5) yes . . .
N(1) C(4) C(5) 128.1(5) yes . . .
C(4) C(5) C(6) 124.9(6) yes . . .
C(4) C(5) C(10) 117.3(5) yes . . .
C(6) C(5) C(10) 117.7(7) yes . . .
O(1) C(6) C(5) 121.4(7) yes . . .
O(1) C(6) C(7) 120.3(5) yes . . .
C(5) C(6) C(7) 118.3(6) yes . . .
C(6) C(7) C(8) 120.8(6) yes . . .
C(7) C(8) C(9) 121.0(8) yes . . .
C(8) C(9) C(10) 118.5(7) yes . . .
C(5) C(10) C(9) 123.3(5) yes . . .
N(2) C(11) C(2) 111.6(6) yes . . .
N(2) C(12) C(13) 126.3(6) yes . . .
C(12) C(13) C(14) 125.2(6) yes . . .
C(12) C(13) C(18) 115.6(5) yes . . .
C(14) C(13) C(18) 119.3(5) yes . . .
O(2) C(14) C(13) 123.2(5) yes . . .
O(2) C(14) C(15) 119.4(5) yes . . .
C(13) C(14) C(15) 117.4(6) yes . . .
C(14) C(15) C(16) 121.7(6) yes . . .
C(15) C(16) C(17) 120.9(5) yes . . .
C(16) C(17) C(18) 118.3(6) yes . . .
C(13) C(18) C(17) 122.3(6) yes . . .
N(3) C(19) C(2) 112.1(5) yes . . .
N(3) C(20) C(21) 127.5(7) yes . . .
C(20) C(21) C(22) 124.8(7) yes . . .
C(20) C(21) C(26) 114.9(6) yes . . .
C(22) C(21) C(26) 120.2(6) yes . . .
O(3) C(22) C(21) 123.0(5) yes . . .
O(3) C(22) C(23) 121.1(6) yes . . .
C(21) C(22) C(23) 115.9(7) yes . . .
C(22) C(23) C(24) 122.5(7) yes . . .
C(23) C(24) C(25) 121.3(6) yes . . .
C(24) C(25) C(26) 117.7(8) yes . . .
C(21) C(26) C(25) 122.3(7) yes . . .
F(1) C(27) F(2) 106.1(7) yes . . .
F(1) C(27) F(3) 104.9(7) yes . . .
F(1) C(27) C(28) 109.7(7) yes . . .
F(2) C(27) F(3) 109.1(7) yes . . .
F(2) C(27) C(28) 111.8(7) yes . . .
F(3) C(27) C(28) 114.7(6) yes . . .
O(4) C(28) C(27) 116.1(6) yes . . .
O(4) C(28) C(29) 128.2(8) yes . . .
C(27) C(28) C(29) 115.7(7) yes . . .
C(28) C(29) C(30) 121.9(7) yes . . .
O(5) C(30) C(29) 128.3(6) yes . . .
O(5) C(30) C(31) 116.5(7) yes . . .
C(29) C(30) C(31) 115.2(7) yes . . .
F(4) C(31) F(5) 106.9(6) yes . . .
F(4) C(31) F(6) 106.8(6) yes . . .
F(4) C(31) C(30) 111.7(6) yes . . .
F(5) C(31) F(6) 106.9(6) yes . . .
F(5) C(31) C(30) 111.7(6) yes . . .
F(6) C(31) C(30) 112.5(6) yes . . .
F(7) C(32) F(8) 106.8(7) yes . . .
F(7) C(32) F(9) 106.8(6) yes . . .
F(7) C(32) C(33) 112.5(6) yes . . .
F(8) C(32) F(9) 107.5(6) yes . . .
F(8) C(32) C(33) 111.7(6) yes . . .
F(9) C(32) C(33) 111.2(6) yes . . .
O(6) C(33) C(32) 116.1(7) yes . . .
O(6) C(33) C(34) 127.5(8) yes . . .
C(32) C(33) C(34) 116.4(6) yes . . .
C(33) C(34) C(35) 119.5(6) yes . . .
O(7) C(35) C(34) 127.9(7) yes . . .
O(7) C(35) C(36) 113.6(7) yes . . .
C(34) C(35) C(36) 118.4(6) yes . . .
F(10) C(36) F(11) 106.8(7) yes . . .
F(10) C(36) F(12) 107.0(6) yes . . .
F(10) C(36) C(35) 110.2(6) yes . . .
F(11) C(36) F(12) 107.2(6) yes . . .
F(11) C(36) C(35) 111.5(6) yes . . .
F(12) C(36) C(35) 113.8(7) yes . . .
O(8) C(37) C(38) 111.0(5) yes . . .
O(9) C(39) C(40) 108.3(8) yes . . .
Tb(1) O(8) H(37) 136.3 no . . .
C(37) O(8) H(37) 89.9 no . . .
C(2) C(1) H(1) 109.5 no . . .
C(2) C(1) H(2) 109.5 no . . .
C(2) C(1) H(3) 109.5 no . . .
H(1) C(1) H(2) 109.5 no . . .
H(1) C(1) H(3) 109.5 no . . .
H(2) C(1) H(3) 109.5 no . . .
N(1) C(3) H(4) 109.4 no . . .
N(1) C(3) H(5) 109.4 no . . .
C(2) C(3) H(4) 109.4 no . . .
C(2) C(3) H(5) 109.4 no . . .
H(4) C(3) H(5) 108.0 no . . .
N(1) C(4) H(6) 116.0 no . . .
C(5) C(4) H(6) 116.0 no . . .
C(6) C(7) H(7) 119.6 no . . .
C(8) C(7) H(7) 119.6 no . . .
C(7) C(8) H(8) 119.5 no . . .
C(9) C(8) H(8) 119.5 no . . .
C(8) C(9) H(9) 120.8 no . . .
C(10) C(9) H(9) 120.8 no . . .
C(5) C(10) H(10) 118.4 no . . .
C(9) C(10) H(10) 118.3 no . . .
N(2) C(11) H(11) 109.3 no . . .
N(2) C(11) H(12) 109.3 no . . .
C(2) C(11) H(11) 109.3 no . . .
C(2) C(11) H(12) 109.3 no . . .
H(11) C(11) H(12) 108.0 no . . .
N(2) C(12) H(13) 116.9 no . . .
C(13) C(12) H(13) 116.9 no . . .
C(14) C(15) H(14) 119.1 no . . .
C(16) C(15) H(14) 119.1 no . . .
C(15) C(16) H(15) 119.6 no . . .
C(17) C(16) H(15) 119.6 no . . .
C(16) C(17) H(16) 120.9 no . . .
C(18) C(17) H(16) 120.9 no . . .
C(13) C(18) H(17) 118.9 no . . .
C(17) C(18) H(17) 118.9 no . . .
N(3) C(19) H(18) 109.2 no . . .
N(3) C(19) H(19) 109.2 no . . .
C(2) C(19) H(18) 109.2 no . . .
C(2) C(19) H(19) 109.2 no . . .
H(18) C(19) H(19) 107.9 no . . .
N(3) C(20) H(20) 116.3 no . . .
C(21) C(20) H(20) 116.3 no . . .
C(22) C(23) H(21) 118.7 no . . .
C(24) C(23) H(21) 118.7 no . . .
C(23) C(24) H(22) 119.4 no . . .
C(25) C(24) H(22) 119.4 no . . .
C(24) C(25) H(23) 121.2 no . . .
C(26) C(25) H(23) 121.2 no . . .
C(21) C(26) H(24) 118.8 no . . .
C(25) C(26) H(24) 118.8 no . . .
C(28) C(29) H(25) 117.2 no . . .
C(30) C(29) H(25) 120.8 no . . .
C(33) C(34) H(26) 122.3 no . . .
C(35) C(34) H(26) 117.7 no . . .
O(8) C(37) H(27) 109.4 no . . .
O(8) C(37) H(28) 109.4 no . . .
C(38) C(37) H(27) 109.4 no . . .
C(38) C(37) H(28) 109.4 no . . .
H(27) C(37) H(28) 108.0 no . . .
C(37) C(38) H(29) 109.5 no . . .
C(37) C(38) H(30) 109.5 no . . .
C(37) C(38) H(31) 109.5 no . . .
H(29) C(38) H(30) 109.5 no . . .
H(29) C(38) H(31) 109.5 no . . .
H(30) C(38) H(31) 109.5 no . . .
O(9) C(39) H(32) 110.0 no . . .
O(9) C(39) H(33) 110.0 no . . .
C(40) C(39) H(32) 110.0 no . . .
C(40) C(39) H(33) 110.0 no . . .
H(32) C(39) H(33) 108.4 no . . .
C(39) C(40) H(34) 109.5 no . . .
C(39) C(40) H(35) 109.5 no . . .
C(39) C(40) H(36) 109.5 no . . .
H(34) C(40) H(35) 109.5 no . . .
H(34) C(40) H(36) 109.5 no . . .
H(35) C(40) H(36) 109.5 no . . .

loop_
_geom_bond_atom_site_label_1
_geom_bond_atom_site_label_2
_geom_bond_distance
_geom_bond_publ_flag
_geom_bond_site_symmetry_1
_geom_bond_site_symmetry_2
Tb(1) Zn(1) 3.2080(7) yes . .
Tb(1) O(1) 2.308(3) yes . .
Tb(1) O(2) 2.346(4) yes . .
Tb(1) O(3) 2.348(5) yes . .
Tb(1) O(4) 2.388(5) yes . .
Tb(1) O(5) 2.462(4) yes . .
Tb(1) O(6) 2.437(5) yes . .
Tb(1) O(7) 2.387(5) yes . .
Tb(1) O(8) 2.397(4) yes . .
Zn(1) O(1) 2.166(4) yes . .
Zn(1) O(2) 2.121(4) yes . .
Zn(1) O(3) 2.129(4) yes . .
Zn(1) N(1) 2.130(4) yes . .
Zn(1) N(2) 2.108(5) yes . .
Zn(1) N(3) 2.131(6) yes . .
F(1) C(27) 1.354(9) yes . .
F(2) C(27) 1.304(8) yes . .
F(3) C(27) 1.328(10) yes . .
F(4) C(31) 1.323(9) yes . .
F(5) C(31) 1.327(9) yes . .
F(6) C(31) 1.332(11) yes . .
F(7) C(32) 1.325(11) yes . .
F(8) C(32) 1.327(8) yes . .
F(9) C(32) 1.319(8) yes . .
F(10) C(36) 1.345(9) yes . .
F(11) C(36) 1.339(10) yes . .
F(12) C(36) 1.333(9) yes . .
O(1) C(6) 1.325(8) yes . .
O(2) C(14) 1.327(8) yes . .
O(3) C(22) 1.324(10) yes . .
O(4) C(28) 1.250(9) yes . .
O(5) C(30) 1.247(10) yes . .
O(6) C(33) 1.243(8) yes . .
O(7) C(35) 1.250(8) yes . .
O(8) C(37) 1.455(9) yes . .
O(9) C(39) 1.445(14) yes . .
N(1) C(3) 1.460(9) yes . .
N(1) C(4) 1.293(9) yes . .
N(2) C(11) 1.458(7) yes . .
N(2) C(12) 1.286(8) yes . .
N(3) C(19) 1.462(8) yes . .
N(3) C(20) 1.299(11) yes . .
C(1) C(2) 1.533(9) yes . .
C(2) C(3) 1.554(9) yes . .
C(2) C(11) 1.549(12) yes . .
C(2) C(19) 1.540(10) yes . .
C(4) C(5) 1.425(11) yes . .
C(5) C(6) 1.430(8) yes . .
C(5) C(10) 1.408(10) yes . .
C(6) C(7) 1.416(11) yes . .
C(7) C(8) 1.398(10) yes . .
C(8) C(9) 1.381(9) yes . .
C(9) C(10) 1.381(12) yes . .
C(12) C(13) 1.462(8) yes . .
C(13) C(14) 1.415(8) yes . .
C(13) C(18) 1.410(9) yes . .
C(14) C(15) 1.419(8) yes . .
C(15) C(16) 1.370(10) yes . .
C(16) C(17) 1.404(9) yes . .
C(17) C(18) 1.375(9) yes . .
C(20) C(21) 1.445(9) yes . .
C(21) C(22) 1.421(10) yes . .
C(21) C(26) 1.413(12) yes . .
C(22) C(23) 1.415(9) yes . .
C(23) C(24) 1.378(12) yes . .
C(24) C(25) 1.400(12) yes . .
C(25) C(26) 1.374(9) yes . .
C(27) C(28) 1.526(13) yes . .
C(28) C(29) 1.411(9) yes . .
C(29) C(30) 1.401(12) yes . .
C(30) C(31) 1.528(9) yes . .
C(32) C(33) 1.542(12) yes . .
C(33) C(34) 1.396(12) yes . .
C(34) C(35) 1.383(12) yes . .
C(35) C(36) 1.541(12) yes . .
C(37) C(38) 1.508(9) yes . .
C(39) C(40) 1.494(14) yes . .
O(8) H(37) 0.666 no . .
C(1) H(1) 0.980 no . .
C(1) H(2) 0.980 no . .
C(1) H(3) 0.980 no . .
C(3) H(4) 0.990 no . .
C(3) H(5) 0.990 no . .
C(4) H(6) 0.950 no . .
C(7) H(7) 0.950 no . .
C(8) H(8) 0.950 no . .
C(9) H(9) 0.950 no . .
C(10) H(10) 0.950 no . .
C(11) H(11) 0.990 no . .
C(11) H(12) 0.990 no . .
C(12) H(13) 0.950 no . .
C(15) H(14) 0.950 no . .
C(16) H(15) 0.950 no . .
C(17) H(16) 0.950 no . .
C(18) H(17) 0.950 no . .
C(19) H(18) 0.990 no . .
C(19) H(19) 0.990 no . .
C(20) H(20) 0.950 no . .
C(23) H(21) 0.950 no . .
C(24) H(22) 0.950 no . .
C(25) H(23) 0.950 no . .
C(26) H(24) 0.950 no . .
C(29) H(25) 0.934 no . .
C(34) H(26) 0.767 no . .
C(37) H(27) 0.990 no . .
C(37) H(28) 0.990 no . .
C(38) H(29) 0.980 no . .
C(38) H(30) 0.980 no . .
C(38) H(31) 0.980 no . .
C(39) H(32) 0.990 no . .
C(39) H(33) 0.990 no . .
C(40) H(34) 0.980 no . .
C(40) H(35) 0.980 no . .
C(40) H(36) 0.980 no . .

loop_
_geom_contact_atom_site_label_1
_geom_contact_atom_site_label_2
_geom_contact_distance
_geom_contact_publ_flag
_geom_contact_site_symmetry_1
_geom_contact_site_symmetry_2
F(1) F(6) 3.279(8) ? . 2_677
F(1) O(9) 3.398(7) ? . 2_777
F(1) C(1) 3.466(10) ? . 2_767
F(1) C(11) 3.504(9) ? . 2_767
F(2) C(40) 3.428(10) ? . .
F(3) C(19) 3.454(8) ? . 1_565
F(4) F(12) 3.314(8) ? . 2_676
F(4) C(26) 3.546(9) ? . 1_565
F(5) O(4) 3.521(6) ? . 2_677
F(5) O(5) 3.376(7) ? . 2_677
F(5) O(8) 3.369(7) ? . 2_677
F(5) C(15) 3.330(7) ? . 2_677
F(5) C(28) 3.471(9) ? . 2_677
F(5) C(29) 3.346(9) ? . 2_677
F(5) C(30) 3.247(8) ? . 2_677
F(5) C(38) 3.519(11) ? . 2_677
F(6) F(1) 3.279(8) ? . 2_677
F(6) F(12) 3.011(7) ? . 2_676
F(6) O(9) 2.933(9) ? . 1_455
F(7) F(8) 3.211(8) ? . 2_776
F(8) F(7) 3.211(8) ? . 2_776
F(8) F(8) 2.976(10) ? . 2_776
F(8) C(1) 3.443(10) ? . 2_766
F(8) C(8) 3.465(10) ? . 2_776
F(9) F(11) 3.600(9) ? . 2_676
F(9) C(20) 3.483(10) ? . 1_565
F(11) F(9) 3.600(9) ? . 2_676
F(11) F(12) 3.347(7) ? . 2_676
F(11) C(34) 3.568(8) ? . 2_676
F(12) F(4) 3.314(8) ? . 2_676
F(12) F(6) 3.011(7) ? . 2_676
F(12) F(11) 3.347(7) ? . 2_676
F(12) F(12) 3.194(6) ? . 2_676
F(12) C(34) 3.425(8) ? . 2_676
F(12) C(35) 3.539(7) ? . 2_676
F(12) C(36) 3.510(8) ? . 2_676
O(4) F(5) 3.521(6) ? . 2_677
O(5) F(5) 3.376(7) ? . 2_677
O(5) O(9) 2.988(9) ? . 1_455
O(8) F(5) 3.369(7) ? . 2_677
O(8) O(9) 2.687(7) ? . 1_455
O(9) F(1) 3.398(7) ? . 2_777
O(9) F(6) 2.933(9) ? . 1_655
O(9) O(5) 2.988(9) ? . 1_655
O(9) O(8) 2.687(7) ? . 1_655
O(9) C(37) 3.381(9) ? . 1_655
O(9) C(38) 3.515(10) ? . 1_655
N(1) C(4) 3.459(8) ? . 2_766
N(1) C(5) 3.294(9) ? . 2_766
N(1) C(10) 3.513(10) ? . 2_766
N(2) C(17) 3.399(11) ? . 2_767
N(2) C(18) 3.384(11) ? . 2_767
C(1) F(1) 3.466(10) ? . 2_767
C(1) F(8) 3.443(10) ? . 2_766
C(4) N(1) 3.459(8) ? . 2_766
C(4) C(4) 3.205(9) ? . 2_766
C(4) C(5) 3.381(11) ? . 2_766
C(5) N(1) 3.294(9) ? . 2_766
C(5) C(4) 3.381(11) ? . 2_766
C(8) F(8) 3.465(10) ? . 2_776
C(9) C(20) 3.574(9) ? . 2_766
C(9) C(21) 3.510(9) ? . 2_766
C(10) N(1) 3.513(10) ? . 2_766
C(10) C(21) 3.487(9) ? . 2_766
C(10) C(22) 3.529(8) ? . 2_766
C(11) F(1) 3.504(9) ? . 2_767
C(11) C(16) 3.501(12) ? . 2_767
C(11) C(17) 3.526(13) ? . 2_767
C(12) C(13) 3.311(12) ? . 2_767
C(12) C(14) 3.588(11) ? . 2_767
C(12) C(18) 3.359(12) ? . 2_767
C(13) C(12) 3.311(12) ? . 2_767
C(13) C(13) 3.392(11) ? . 2_767
C(14) C(12) 3.588(11) ? . 2_767
C(15) F(5) 3.330(7) ? . 2_677
C(16) C(11) 3.501(12) ? . 2_767
C(16) C(25) 3.566(10) ? . 2_667
C(17) N(2) 3.399(11) ? . 2_767
C(17) C(11) 3.526(13) ? . 2_767
C(18) N(2) 3.384(11) ? . 2_767
C(18) C(12) 3.359(12) ? . 2_767
C(18) C(40) 3.551(13) ? . 2_767
C(19) F(3) 3.454(8) ? . 1_545
C(20) F(9) 3.483(10) ? . 1_545
C(20) C(9) 3.574(9) ? . 2_766
C(20) C(38) 3.527(9) ? . 2_667
C(21) C(9) 3.510(9) ? . 2_766
C(21) C(10) 3.487(9) ? . 2_766
C(22) C(10) 3.529(8) ? . 2_766
C(25) C(16) 3.566(10) ? . 2_667
C(26) F(4) 3.546(9) ? . 1_545
C(28) F(5) 3.471(9) ? . 2_677
C(29) F(5) 3.346(9) ? . 2_677
C(30) F(5) 3.247(8) ? . 2_677
C(34) F(11) 3.568(8) ? . 2_676
C(34) F(12) 3.425(8) ? . 2_676
C(35) F(12) 3.539(7) ? . 2_676
C(36) F(12) 3.510(8) ? . 2_676
C(37) O(9) 3.381(9) ? . 1_455
C(38) F(5) 3.519(11) ? . 2_677
C(38) O(9) 3.515(10) ? . 1_455
C(38) C(20) 3.527(9) ? . 2_667
C(40) F(2) 3.428(10) ? . .
C(40) C(18) 3.551(13) ? . 2_767
F(1) H(2) 2.513 ? . 2_767
F(1) H(11) 2.544 ? . 2_767
F(1) H(13) 3.356 ? . 2_767
F(1) H(33) 3.035 ? . 2_777
F(2) H(11) 3.424 ? . 2_767
F(2) H(13) 2.894 ? . 2_767
F(2) H(17) 3.315 ? . 2_767
F(2) H(35) 2.603 ? . .
F(2) H(36) 3.460 ? . .
F(3) H(18) 3.049 ? . 1_565
F(3) H(19) 2.920 ? . 1_565
F(3) H(36) 3.303 ? . 2_777
F(4) H(14) 3.532 ? . 2_677
F(4) H(15) 2.959 ? . 2_677
F(4) H(20) 3.415 ? . 1_565
F(4) H(24) 2.701 ? . 1_565
F(4) H(29) 3.256 ? . 2_677
F(4) H(31) 3.592 ? . 2_677
F(5) H(14) 2.464 ? . 2_677
F(5) H(15) 3.406 ? . 2_677
F(5) H(29) 3.184 ? . 2_677
F(5) H(31) 3.102 ? . 2_677
F(5) H(37) 3.213 ? . 2_677
F(6) H(15) 3.572 ? . 2_677
F(7) H(1) 2.744 ? . 1_565
F(7) H(18) 2.691 ? . 1_565
F(7) H(20) 3.472 ? . 1_565
F(8) H(1) 2.954 ? . 2_766
F(8) H(3) 3.024 ? . 2_766
F(8) H(8) 2.771 ? . 2_776
F(9) H(8) 3.403 ? . 2_776
F(9) H(9) 3.151 ? . 2_776
F(9) H(18) 3.291 ? . 1_565
F(9) H(20) 2.647 ? . 1_565
F(9) H(24) 3.035 ? . 1_565
F(10) H(4) 3.390 ? . 2_766
F(10) H(6) 3.144 ? . 2_766
F(10) H(12) 3.295 ? . 2_766
F(10) H(15) 3.144 ? . 1_554
F(10) H(23) 2.921 ? . 2_666
F(10) H(24) 3.509 ? . 2_666
F(11) H(26) 3.038 ? . 2_676
F(11) H(32) 3.037 ? . 1_455
F(12) H(3) 3.326 ? . 2_766
F(12) H(26) 3.294 ? . 2_676
O(1) H(6) 3.246 ? . 2_766
O(1) H(17) 3.417 ? . 2_767
O(2) H(17) 3.576 ? . 2_767
O(3) H(6) 3.579 ? . 2_766
O(3) H(10) 2.944 ? . 2_766
O(4) H(13) 3.426 ? . 2_767
O(7) H(4) 3.559 ? . 2_766
O(7) H(6) 3.284 ? . 2_766
O(9) H(21) 3.357 ? . 1_655
O(9) H(25) 3.445 ? . 2_777
O(9) H(28) 3.396 ? . 1_655
O(9) H(31) 2.819 ? . 1_655
O(9) H(37) 2.097 ? . 1_655
N(1) H(6) 3.527 ? . 2_766
N(2) H(17) 3.572 ? . 2_767
N(3) H(30) 3.333 ? . 2_667
C(1) H(26) 3.442 ? . 2_766
C(1) H(33) 3.057 ? . 1_545
C(4) H(6) 3.439 ? . 2_766
C(4) H(16) 3.272 ? . 2_767
C(5) H(5) 3.190 ? . 2_766
C(5) H(6) 3.434 ? . 2_766
C(5) H(16) 2.816 ? . 2_767
C(6) H(4) 3.586 ? . 2_766
C(6) H(5) 3.316 ? . 2_766
C(6) H(6) 3.446 ? . 2_766
C(6) H(16) 3.143 ? . 2_767
C(6) H(17) 3.166 ? . 2_767
C(7) H(5) 3.375 ? . 2_766
C(7) H(16) 3.439 ? . 2_767
C(7) H(17) 3.083 ? . 2_767
C(7) H(35) 3.436 ? . .
C(8) H(5) 3.229 ? . 2_766
C(8) H(16) 3.547 ? . 2_767
C(8) H(22) 3.381 ? . 1_655
C(8) H(35) 3.288 ? . .
C(9) H(5) 3.024 ? . 2_766
C(9) H(16) 3.363 ? . 2_767
C(9) H(22) 2.839 ? . 1_655
C(10) H(5) 2.987 ? . 2_766
C(10) H(16) 2.972 ? . 2_767
C(10) H(22) 3.552 ? . 1_655
C(10) H(23) 3.379 ? . 1_655
C(13) H(13) 3.365 ? . 2_767
C(14) H(13) 3.252 ? . 2_767
C(15) H(13) 3.399 ? . 2_767
C(16) H(11) 3.451 ? . 2_767
C(16) H(12) 2.870 ? . 2_767
C(16) H(23) 3.238 ? . 2_667
C(17) H(12) 2.881 ? . 2_767
C(17) H(23) 3.186 ? . 2_667
C(17) H(34) 3.295 ? . 2_767
C(18) H(34) 3.199 ? . 2_767
C(18) H(35) 3.204 ? . 2_767
C(20) H(9) 3.173 ? . 2_766
C(20) H(10) 3.431 ? . 2_766
C(20) H(29) 3.340 ? . 2_667
C(20) H(30) 3.082 ? . 2_667
C(21) H(9) 2.981 ? . 2_766
C(21) H(10) 2.911 ? . 2_766
C(21) H(29) 3.255 ? . 2_667
C(21) H(30) 3.295 ? . 2_667
C(22) H(10) 2.692 ? . 2_766
C(23) H(10) 3.230 ? . 2_766
C(23) H(32) 3.241 ? . 1_455
C(23) H(34) 3.331 ? . 1_455
C(24) H(9) 3.323 ? . 1_455
C(24) H(32) 3.291 ? . 1_455
C(24) H(34) 2.994 ? . 1_455
C(25) H(9) 3.546 ? . 2_766
C(25) H(15) 3.132 ? . 2_667
C(25) H(16) 3.223 ? . 2_667
C(26) H(9) 2.855 ? . 2_766
C(26) H(10) 3.536 ? . 2_766
C(26) H(15) 3.327 ? . 2_667
C(26) H(29) 3.189 ? . 2_667
C(27) H(11) 3.508 ? . 2_767
C(27) H(13) 3.573 ? . 2_767
C(31) H(14) 3.436 ? . 2_677
C(31) H(15) 3.560 ? . 2_677
C(32) H(18) 3.557 ? . 1_565
C(33) H(3) 3.522 ? . 2_766
C(33) H(4) 3.423 ? . 2_766
C(34) H(3) 2.879 ? . 2_766
C(34) H(4) 3.165 ? . 2_766
C(35) H(3) 3.455 ? . 2_766
C(35) H(4) 3.219 ? . 2_766
C(35) H(6) 3.576 ? . 2_766
C(37) H(27) 3.525 ? . 2_667
C(37) H(30) 3.078 ? . 2_667
C(37) H(34) 3.546 ? . 1_455
C(38) H(20) 3.526 ? . 2_667
C(38) H(27) 3.250 ? . 2_667
C(38) H(28) 3.380 ? . 2_667
C(38) H(36) 3.219 ? . 1_455
C(39) H(2) 3.427 ? . 1_565
C(39) H(8) 3.496 ? . .
C(39) H(21) 3.331 ? . 1_655
C(39) H(22) 3.514 ? . 1_655
C(39) H(37) 3.212 ? . 1_655
C(40) H(8) 3.542 ? . .
C(40) H(17) 3.372 ? . 2_767
C(40) H(22) 3.452 ? . 1_655
C(40) H(28) 3.399 ? . 1_655
C(40) H(31) 3.442 ? . 1_655
C(40) H(37) 3.538 ? . 1_655
H(1) F(7) 2.744 ? . 1_545
H(1) F(8) 2.954 ? . 2_766
H(1) H(33) 3.040 ? . 1_545
H(2) F(1) 2.513 ? . 2_767
H(2) C(39) 3.427 ? . 1_545
H(2) H(33) 2.469 ? . 1_545
H(3) F(8) 3.024 ? . 2_766
H(3) F(12) 3.326 ? . 2_766
H(3) C(33) 3.522 ? . 2_766
H(3) C(34) 2.879 ? . 2_766
H(3) C(35) 3.455 ? . 2_766
H(3) H(26) 2.498 ? . 2_766
H(3) H(33) 3.191 ? . 1_545
H(4) F(10) 3.390 ? . 2_766
H(4) O(7) 3.559 ? . 2_766
H(4) C(6) 3.586 ? . 2_766
H(4) C(33) 3.423 ? . 2_766
H(4) C(34) 3.165 ? . 2_766
H(4) C(35) 3.219 ? . 2_766
H(4) H(26) 3.307 ? . 2_766
H(5) C(5) 3.190 ? . 2_766
H(5) C(6) 3.316 ? . 2_766
H(5) C(7) 3.375 ? . 2_766
H(5) C(8) 3.229 ? . 2_766
H(5) C(9) 3.024 ? . 2_766
H(5) C(10) 2.987 ? . 2_766
H(5) H(9) 3.450 ? . 2_766
H(5) H(10) 3.400 ? . 2_766
H(6) F(10) 3.144 ? . 2_766
H(6) O(1) 3.246 ? . 2_766
H(6) O(3) 3.579 ? . 2_766
H(6) O(7) 3.284 ? . 2_766
H(6) N(1) 3.527 ? . 2_766
H(6) C(4) 3.439 ? . 2_766
H(6) C(5) 3.434 ? . 2_766
H(6) C(6) 3.446 ? . 2_766
H(6) C(35) 3.576 ? . 2_766
H(7) H(17) 3.090 ? . 2_767
H(7) H(35) 3.261 ? . .
H(8) F(8) 2.771 ? . 2_776
H(8) F(9) 3.403 ? . 2_776
H(8) C(39) 3.496 ? . .
H(8) C(40) 3.542 ? . .
H(8) H(22) 3.419 ? . 1_655
H(8) H(32) 3.117 ? . .
H(8) H(33) 3.339 ? . .
H(8) H(35) 3.005 ? . .
H(9) F(9) 3.151 ? . 2_776
H(9) C(20) 3.173 ? . 2_766
H(9) C(21) 2.981 ? . 2_766
H(9) C(24) 3.323 ? . 1_655
H(9) C(25) 3.546 ? . 2_766
H(9) C(26) 2.855 ? . 2_766
H(9) H(5) 3.450 ? . 2_766
H(9) H(20) 3.148 ? . 2_766
H(9) H(22) 2.490 ? . 1_655
H(9) H(23) 3.576 ? . 1_655
H(9) H(24) 2.850 ? . 2_766
H(10) O(3) 2.944 ? . 2_766
H(10) C(20) 3.431 ? . 2_766
H(10) C(21) 2.911 ? . 2_766
H(10) C(22) 2.692 ? . 2_766
H(10) C(23) 3.230 ? . 2_766
H(10) C(26) 3.536 ? . 2_766
H(10) H(5) 3.400 ? . 2_766
H(10) H(16) 3.372 ? . 2_767
H(10) H(23) 3.137 ? . 1_655
H(11) F(1) 2.544 ? . 2_767
H(11) F(2) 3.424 ? . 2_767
H(11) C(16) 3.451 ? . 2_767
H(11) C(27) 3.508 ? . 2_767
H(11) H(15) 3.550 ? . 2_767
H(12) F(10) 3.295 ? . 2_766
H(12) C(16) 2.870 ? . 2_767
H(12) C(17) 2.881 ? . 2_767
H(12) H(15) 2.854 ? . 2_767
H(12) H(16) 2.897 ? . 2_767
H(13) F(1) 3.356 ? . 2_767
H(13) F(2) 2.894 ? . 2_767
H(13) O(4) 3.426 ? . 2_767
H(13) C(13) 3.365 ? . 2_767
H(13) C(14) 3.252 ? . 2_767
H(13) C(15) 3.399 ? . 2_767
H(13) C(27) 3.573 ? . 2_767
H(14) F(4) 3.532 ? . 2_677
H(14) F(5) 2.464 ? . 2_677
H(14) C(31) 3.436 ? . 2_677
H(15) F(4) 2.959 ? . 2_677
H(15) F(5) 3.406 ? . 2_677
H(15) F(6) 3.572 ? . 2_677
H(15) F(10) 3.144 ? . 1_556
H(15) C(25) 3.132 ? . 2_667
H(15) C(26) 3.327 ? . 2_667
H(15) C(31) 3.560 ? . 2_677
H(15) H(11) 3.550 ? . 2_767
H(15) H(12) 2.854 ? . 2_767
H(15) H(23) 2.748 ? . 2_667
H(15) H(24) 3.097 ? . 2_667
H(16) C(4) 3.272 ? . 2_767
H(16) C(5) 2.816 ? . 2_767
H(16) C(6) 3.143 ? . 2_767
H(16) C(7) 3.439 ? . 2_767
H(16) C(8) 3.547 ? . 2_767
H(16) C(9) 3.363 ? . 2_767
H(16) C(10) 2.972 ? . 2_767
H(16) C(25) 3.223 ? . 2_667
H(16) H(10) 3.372 ? . 2_767
H(16) H(12) 2.897 ? . 2_767
H(16) H(22) 3.410 ? . 2_667
H(16) H(23) 2.651 ? . 2_667
H(16) H(34) 3.347 ? . 2_767
H(17) F(2) 3.315 ? . 2_767
H(17) O(1) 3.417 ? . 2_767
H(17) O(2) 3.576 ? . 2_767
H(17) N(2) 3.572 ? . 2_767
H(17) C(6) 3.166 ? . 2_767
H(17) C(7) 3.083 ? . 2_767
H(17) C(40) 3.372 ? . 2_767
H(17) H(7) 3.090 ? . 2_767
H(17) H(34) 3.222 ? . 2_767
H(17) H(35) 2.784 ? . 2_767
H(18) F(3) 3.049 ? . 1_545
H(18) F(7) 2.691 ? . 1_545
H(18) F(9) 3.291 ? . 1_545
H(18) C(32) 3.557 ? . 1_545
H(19) F(3) 2.920 ? . 1_545
H(19) H(36) 3.227 ? . 2_767
H(20) F(4) 3.415 ? . 1_545
H(20) F(7) 3.472 ? . 1_545
H(20) F(9) 2.647 ? . 1_545
H(20) C(38) 3.526 ? . 2_667
H(20) H(9) 3.148 ? . 2_766
H(20) H(29) 3.279 ? . 2_667
H(20) H(30) 3.319 ? . 2_667
H(20) H(31) 3.394 ? . 2_667
H(21) O(9) 3.357 ? . 1_455
H(21) C(39) 3.331 ? . 1_455
H(21) H(32) 2.655 ? . 1_455
H(21) H(34) 3.308 ? . 1_455
H(22) C(8) 3.381 ? . 1_455
H(22) C(9) 2.839 ? . 1_455
H(22) C(10) 3.552 ? . 1_455
H(22) C(39) 3.514 ? . 1_455
H(22) C(40) 3.452 ? . 1_455
H(22) H(8) 3.419 ? . 1_455
H(22) H(9) 2.490 ? . 1_455
H(22) H(16) 3.410 ? . 2_667
H(22) H(32) 2.769 ? . 1_455
H(22) H(34) 2.734 ? . 1_455
H(23) F(10) 2.921 ? . 2_666
H(23) C(10) 3.379 ? . 1_455
H(23) C(16) 3.238 ? . 2_667
H(23) C(17) 3.186 ? . 2_667
H(23) H(9) 3.576 ? . 1_455
H(23) H(10) 3.137 ? . 1_455
H(23) H(15) 2.748 ? . 2_667
H(23) H(16) 2.651 ? . 2_667
H(24) F(4) 2.701 ? . 1_545
H(24) F(9) 3.035 ? . 1_545
H(24) F(10) 3.509 ? . 2_666
H(24) H(9) 2.850 ? . 2_766
H(24) H(15) 3.097 ? . 2_667
H(24) H(29) 3.159 ? . 2_667
H(25) O(9) 3.445 ? . 2_777
H(25) H(31) 2.741 ? . 2_677
H(26) F(11) 3.038 ? . 2_676
H(26) F(12) 3.294 ? . 2_676
H(26) C(1) 3.442 ? . 2_766
H(26) H(3) 2.498 ? . 2_766
H(26) H(4) 3.307 ? . 2_766
H(27) C(37) 3.525 ? . 2_667
H(27) C(38) 3.250 ? . 2_667
H(27) H(27) 3.477 ? . 2_667
H(27) H(28) 3.223 ? . 2_667
H(27) H(29) 3.547 ? . 2_667
H(27) H(30) 2.448 ? . 2_667
H(28) O(9) 3.396 ? . 1_455
H(28) C(38) 3.380 ? . 2_667
H(28) C(40) 3.399 ? . 1_455
H(28) H(27) 3.223 ? . 2_667
H(28) H(29) 3.238 ? . 2_667
H(28) H(30) 2.888 ? . 2_667
H(28) H(34) 2.833 ? . 1_455
H(28) H(36) 3.250 ? . 1_455
H(29) F(4) 3.256 ? . 2_677
H(29) F(5) 3.184 ? . 2_677
H(29) C(20) 3.340 ? . 2_667
H(29) C(21) 3.255 ? . 2_667
H(29) C(26) 3.189 ? . 2_667
H(29) H(20) 3.279 ? . 2_667
H(29) H(24) 3.159 ? . 2_667
H(29) H(27) 3.547 ? . 2_667
H(29) H(28) 3.238 ? . 2_667
H(30) N(3) 3.333 ? . 2_667
H(30) C(20) 3.082 ? . 2_667
H(30) C(21) 3.295 ? . 2_667
H(30) C(37) 3.078 ? . 2_667
H(30) H(20) 3.319 ? . 2_667
H(30) H(27) 2.448 ? . 2_667
H(30) H(28) 2.888 ? . 2_667
H(30) H(30) 3.559 ? . 2_667
H(30) H(34) 3.587 ? . 1_455
H(30) H(36) 3.057 ? . 1_455
H(31) F(4) 3.592 ? . 2_677
H(31) F(5) 3.102 ? . 2_677
H(31) O(9) 2.819 ? . 1_455
H(31) C(40) 3.442 ? . 1_455
H(31) H(20) 3.394 ? . 2_667
H(31) H(25) 2.741 ? . 2_677
H(31) H(34) 3.578 ? . 1_455
H(31) H(36) 2.708 ? . 1_455
H(32) F(11) 3.037 ? . 1_655
H(32) C(23) 3.241 ? . 1_655
H(32) C(24) 3.291 ? . 1_655
H(32) H(8) 3.117 ? . .
H(32) H(21) 2.655 ? . 1_655
H(32) H(22) 2.769 ? . 1_655
H(32) H(37) 3.449 ? . 1_655
H(33) F(1) 3.035 ? . 2_777
H(33) C(1) 3.057 ? . 1_565
H(33) H(1) 3.040 ? . 1_565
H(33) H(2) 2.469 ? . 1_565
H(33) H(3) 3.191 ? . 1_565
H(33) H(8) 3.339 ? . .
H(34) C(17) 3.295 ? . 2_767
H(34) C(18) 3.199 ? . 2_767
H(34) C(23) 3.331 ? . 1_655
H(34) C(24) 2.994 ? . 1_655
H(34) C(37) 3.546 ? . 1_655
H(34) H(16) 3.347 ? . 2_767
H(34) H(17) 3.222 ? . 2_767
H(34) H(21) 3.308 ? . 1_655
H(34) H(22) 2.734 ? . 1_655
H(34) H(28) 2.833 ? . 1_655
H(34) H(30) 3.587 ? . 1_655
H(34) H(31) 3.578 ? . 1_655
H(34) H(37) 3.462 ? . 1_655
H(35) F(2) 2.603 ? . .
H(35) C(7) 3.436 ? . .
H(35) C(8) 3.288 ? . .
H(35) C(18) 3.204 ? . 2_767
H(35) H(7) 3.261 ? . .
H(35) H(8) 3.005 ? . .
H(35) H(17) 2.784 ? . 2_767
H(36) F(2) 3.460 ? . .
H(36) F(3) 3.303 ? . 2_777
H(36) C(38) 3.219 ? . 1_655
H(36) H(19) 3.227 ? . 2_767
H(36) H(28) 3.250 ? . 1_655
H(36) H(30) 3.057 ? . 1_655
H(36) H(31) 2.708 ? . 1_655
H(36) H(37) 3.316 ? . 1_655
H(37) F(5) 3.213 ? . 2_677
H(37) O(9) 2.097 ? . 1_455
H(37) C(39) 3.212 ? . 1_455
H(37) C(40) 3.538 ? . 1_455
H(37) H(32) 3.449 ? . 1_455
H(37) H(34) 3.462 ? . 1_455
H(37) H(36) 3.316 ? . 1_455
